data_4309317
loop_
_publ_author_name
'Jacqueline M. Veauthier'
'Eric J. Schelter'
'Christopher J. Kuehl'
'Aurora E. Clark'
'Brian L. Scott'
'David E. Morris'
'Richard L. Martin'
'J. D. Thompson'
'Jaqueline L. Kiplinger'
'Kevin D. John'

_publ_contact_author
;
Kevin D. John
MS J582
Los Alamos National Laboratory
Los Alamos, New Mexico  87545
;
_publ_contact_author_email kjohn@lanl.gov
_publ_section_title
;
Ligand Substituent Effect Observed for Ytterbocene
4'-Cyano-2,2':6',2''-terpyridine
;
_journal_name_full 'Inorganic Chemistry'
_journal_page_first 5911
_journal_page_last 5920
_journal_paper_doi 10.1021/ic050148p
_journal_volume 44
_journal_year 2005
_chemical_formula_sum 'C59 H79 I2 N3 O Yb2'
_chemical_formula_weight 1446.13
_chemical_name_systematic
; 
 ? 
;
_space_group_IT_number 33
_symmetry_cell_setting orthorhombic
_symmetry_space_group_name_Hall 'P 2c -2n'
_symmetry_space_group_name_H-M 'P n a 21'
_atom_sites_solution_hydrogens geom
_atom_sites_solution_primary direct
_atom_sites_solution_secondary difmap
_audit_creation_method SHELXL-97
_cell_angle_alpha 90.00
_cell_angle_beta 90.00
_cell_angle_gamma 90.00
_cell_formula_units_Z 4
_cell_length_a 15.9987(15)
_cell_length_b 16.1466(15)
_cell_length_c 21.478(2)
_cell_measurement_temperature 120(2)
_cell_volume 5548.3(9)
_computing_cell_refinement 'SAINT+, v. 7.06 (Bruker AXS, 2001)'
_computing_data_collection 'APEX II, v. 1.08 (Bruker AXS, 2003)'
_computing_data_reduction 'SAINT+, v. 7.06 (Bruker AXS, 2001)'
_computing_molecular_graphics 'SHELXTL, v. 6.10, (Bruker AXS, 2000)'
_computing_publication_material 'SHELXTL, v. 6.10, (Bruker AXS, 2000)'
_computing_structure_refinement 'SHELXL-97 (Sheldrick, 1997)'
_computing_structure_solution 'SHELXS-97 (Sheldrick, 1990)'
_diffrn_ambient_temperature 120(2)
_diffrn_measured_fraction_theta_full 0.977
_diffrn_measured_fraction_theta_max 0.977
_diffrn_measurement_device_type 'Bruker SMART APEXII CCD'
_diffrn_radiation_monochromator graphite
_diffrn_radiation_source 'fine-focus sealed tube'
_diffrn_radiation_type MoK\a
_diffrn_radiation_wavelength 0.71073
_diffrn_reflns_av_R_equivalents 0.0812
_diffrn_reflns_av_sigmaI/netI 0.1034
_diffrn_reflns_limit_h_max 20
_diffrn_reflns_limit_h_min -20
_diffrn_reflns_limit_k_max 21
_diffrn_reflns_limit_k_min -20
_diffrn_reflns_limit_l_max 17
_diffrn_reflns_limit_l_min -28
_diffrn_reflns_number 42164
_diffrn_reflns_theta_full 28.12
_diffrn_reflns_theta_max 28.12
_diffrn_reflns_theta_min 1.58
_diffrn_standards_decay_% '< 2'
_diffrn_standards_interval_count 0
_diffrn_standards_number 0
_exptl_absorpt_coefficient_mu 4.504
_exptl_absorpt_correction_T_max 0.97
_exptl_absorpt_correction_T_min 0.87
_exptl_absorpt_correction_type multi-scan
_exptl_absorpt_process_details 'SADABS 2.03 (Sheldrick, 2001)'
_exptl_crystal_colour orange
_exptl_crystal_density_diffrn 1.731
_exptl_crystal_density_method 'not measured'
_exptl_crystal_description 'triangular plate'
_exptl_crystal_F_000 2832
_exptl_crystal_size_max 0.08
_exptl_crystal_size_mid 0.08
_exptl_crystal_size_min 0.02
_refine_diff_density_max 2.605
_refine_diff_density_min -2.217
_refine_diff_density_rms 0.214
_refine_ls_abs_structure_details 'Flack H D (1983), Acta Cryst. A39, 876-881'
_refine_ls_abs_structure_Flack -0.015(13)
_refine_ls_extinction_method none
_refine_ls_goodness_of_fit_ref 0.917
_refine_ls_hydrogen_treatment mixed
_refine_ls_matrix_type full
_refine_ls_number_parameters 579
_refine_ls_number_reflns 10646
_refine_ls_number_restraints 1
_refine_ls_restrained_S_all 0.917
_refine_ls_R_factor_all 0.0838
_refine_ls_R_factor_gt 0.0487
_refine_ls_shift/su_max 0.001
_refine_ls_shift/su_mean 0.000
_refine_ls_structure_factor_coef Fsqd
_refine_ls_weighting_details 'calc w=1/[\s^2^(Fo^2^)+(0.0587P)^2^+0.0000P] where P=(Fo^2^+2Fc^2^)/3'
_refine_ls_weighting_scheme calc
_refine_ls_wR_factor_gt 0.1058
_refine_ls_wR_factor_ref 0.1127
_reflns_number_gt 6716
_reflns_number_total 10646
_reflns_threshold_expression >2sigma(I)
_cod_data_source_file ic050148psi20050131_031034.cif
_cod_data_source_block apx061
_cod_depositor_comments
;
The following automatic conversions were performed:
'_symmetry_cell_setting' value 'Orthorhombic' changed to 'orthorhombic'
according to '/home/saulius/struct/CIF-dictionaries/cif_core.dic'
dictionary named 'cif_core.dic' version 2.4.1 from
2010-06-29.

'_exptl_absorpt_correction_type' value 'multiscan' changed to
'multi-scan' according to
'/home/saulius/struct/CIF-dictionaries/cif_core.dic' dictionary named
'cif_core.dic' version 2.4.1 from 2010-06-29.

Automatic conversion script
Id: cif_fix_enum 1527 2010-12-29 10:47:43Z saulius 
;
_cod_database_code 4309317

loop_
_symmetry_equiv_pos_as_xyz
'x, y, z'
'-x, -y, z+1/2'
'x+1/2, -y+1/2, z'
'-x+1/2, y+1/2, z+1/2'

loop_
_atom_site_label
_atom_site_type_symbol
_atom_site_fract_x
_atom_site_fract_y
_atom_site_fract_z
_atom_site_U_iso_or_equiv
_atom_site_adp_type
_atom_site_occupancy
_atom_site_symmetry_multiplicity
_atom_site_calc_flag
_atom_site_refinement_flags
_atom_site_disorder_assembly
_atom_site_disorder_group
Yb1 Yb 0.99434(3) 0.53954(3) 0.58139(2) 0.02179(14) Uani 1 1 d . . .
I1 I 0.92288(5) 0.65460(5) 0.67591(6) 0.0408(2) Uani 1 1 d . . .
N1 N 0.9675(6) 0.9544(5) 0.4550(5) 0.027(2) Uani 1 1 d . . .
C1 C 1.0332(8) 0.4032(7) 0.6436(8) 0.040(4) Uani 1 1 d . . .
Yb2 Yb 0.99994(3) 1.05114(3) 0.37078(2) 0.02041(13) Uani 1 1 d . . .
I2 I 1.09977(4) 0.67751(4) 0.53066(5) 0.02915(19) Uani 1 1 d . . .
N2 N 0.8599(5) 0.9930(5) 0.3646(5) 0.026(3) Uani 1 1 d . . .
C2 C 1.0948(7) 0.4088(7) 0.5962(6) 0.030(3) Uani 1 1 d . . .
C3 C 1.1442(7) 0.4801(8) 0.6080(6) 0.031(3) Uani 1 1 d . . .
N3 N 0.9206(5) 1.1015(5) 0.2840(5) 0.026(2) Uani 1 1 d . . .
C4 C 1.1132(8) 0.5162(8) 0.6631(7) 0.041(4) Uani 1 1 d . . .
C5 C 1.0466(8) 0.4684(7) 0.6871(7) 0.034(3) Uani 1 1 d . . .
C6 C 0.9788(9) 0.3258(8) 0.6568(10) 0.076(7) Uani 1 1 d . . .
H6A H 1.0102 0.2868 0.6811 0.115 Uiso 1 1 calc R . .
H6B H 0.9626 0.3007 0.6181 0.115 Uiso 1 1 calc R . .
H6C H 0.9297 0.3420 0.6795 0.115 Uiso 1 1 calc R . .
C7 C 1.1189(8) 0.3439(8) 0.5470(7) 0.045(4) Uani 1 1 d . . .
H7A H 1.1555 0.3036 0.5654 0.068 Uiso 1 1 calc R . .
H7B H 1.1468 0.3707 0.5130 0.068 Uiso 1 1 calc R . .
H7C H 1.0694 0.3169 0.5320 0.068 Uiso 1 1 calc R . .
C8 C 1.2232(7) 0.5038(8) 0.5731(7) 0.044(4) Uani 1 1 d . . .
H8A H 1.2701 0.4752 0.5910 0.065 Uiso 1 1 calc R . .
H8B H 1.2319 0.5625 0.5763 0.065 Uiso 1 1 calc R . .
H8C H 1.2177 0.4886 0.5301 0.065 Uiso 1 1 calc R . .
C9 C 1.1483(8) 0.5898(8) 0.6980(6) 0.047(4) Uani 1 1 d . . .
H9A H 1.1905 0.5713 0.7266 0.071 Uiso 1 1 calc R . .
H9B H 1.1042 0.6167 0.7206 0.071 Uiso 1 1 calc R . .
H9C H 1.1725 0.6281 0.6689 0.071 Uiso 1 1 calc R . .
C10 C 1.0090(10) 0.4807(10) 0.7470(8) 0.063(5) Uani 1 1 d . . .
H10A H 1.0388 0.4490 0.7777 0.094 Uiso 1 1 calc R . .
H10B H 0.9518 0.4629 0.7458 0.094 Uiso 1 1 calc R . .
H10C H 1.0113 0.5383 0.7578 0.094 Uiso 1 1 calc R . .
C11 C 0.9115(8) 0.5726(7) 0.4762(6) 0.037(4) Uani 1 1 d . . .
C12 C 0.9420(8) 0.4894(7) 0.4733(7) 0.036(3) Uani 1 1 d . . .
C13 C 0.8952(7) 0.4442(7) 0.5186(7) 0.035(4) Uani 1 1 d . . .
C14 C 0.8408(7) 0.4966(8) 0.5489(6) 0.031(3) Uani 1 1 d . . .
C15 C 0.8500(7) 0.5794(7) 0.5251(6) 0.026(3) Uani 1 1 d . . .
C16 C 0.9329(8) 0.6354(7) 0.4288(6) 0.040(3) Uani 1 1 d . . .
H16A H 0.8926 0.6335 0.3957 0.060 Uiso 1 1 calc R . .
H16B H 0.9875 0.6242 0.4125 0.060 Uiso 1 1 calc R . .
H16C H 0.9323 0.6894 0.4475 0.060 Uiso 1 1 calc R . .
C17 C 1.0000(8) 0.4559(7) 0.4250(8) 0.044(4) Uani 1 1 d . . .
H17A H 0.9686 0.4405 0.3887 0.066 Uiso 1 1 calc R . .
H17B H 1.0283 0.4082 0.4412 0.066 Uiso 1 1 calc R . .
H17C H 1.0402 0.4975 0.4141 0.066 Uiso 1 1 calc R . .
C18 C 0.8879(7) 0.3483(7) 0.5196(6) 0.034(3) Uani 1 1 d . . .
H18A H 0.8452 0.3312 0.4910 0.051 Uiso 1 1 calc R . .
H18B H 0.8737 0.3302 0.5608 0.051 Uiso 1 1 calc R . .
H18C H 0.9404 0.3243 0.5075 0.051 Uiso 1 1 calc R . .
C19 C 0.7791(7) 0.4736(8) 0.6012(7) 0.041(4) Uani 1 1 d . . .
H19A H 0.7261 0.4589 0.5834 0.062 Uiso 1 1 calc R . .
H19B H 0.7721 0.5201 0.6286 0.062 Uiso 1 1 calc R . .
H19C H 0.8007 0.4274 0.6243 0.062 Uiso 1 1 calc R . .
C20 C 0.7967(7) 0.6506(6) 0.5375(7) 0.038(3) Uani 1 1 d . . .
H20A H 0.7487 0.6486 0.5107 0.058 Uiso 1 1 calc R . .
H20B H 0.8274 0.7006 0.5297 0.058 Uiso 1 1 calc R . .
H20C H 0.7789 0.6495 0.5801 0.058 Uiso 1 1 calc R . .
C21 C 0.9823(8) 1.1359(7) 0.4785(7) 0.038(3) Uani 1 1 d . . .
C22 C 1.0642(7) 1.1579(7) 0.4533(6) 0.030(3) Uani 1 1 d . . .
C23 C 1.0453(6) 1.2055(6) 0.3972(6) 0.021(3) Uani 1 1 d . . .
C24 C 0.9557(6) 1.2104(7) 0.3908(6) 0.024(3) Uani 1 1 d . . .
C25 C 0.9195(7) 1.1646(6) 0.4401(6) 0.029(3) Uani 1 1 d . . .
C26 C 0.9746(10) 1.1053(8) 0.5441(7) 0.058(5) Uani 1 1 d . . .
H26A H 0.9695 1.1516 0.5718 0.086 Uiso 1 1 calc R . .
H26B H 1.0234 1.0737 0.5548 0.086 Uiso 1 1 calc R . .
H26C H 0.9259 1.0708 0.5476 0.086 Uiso 1 1 calc R . .
C27 C 1.1469(8) 1.1458(7) 0.4820(7) 0.046(4) Uani 1 1 d . . .
H27A H 1.1581 1.1903 0.5104 0.069 Uiso 1 1 calc R . .
H27B H 1.1890 1.1449 0.4501 0.069 Uiso 1 1 calc R . .
H27C H 1.1476 1.0942 0.5042 0.069 Uiso 1 1 calc R . .
C28 C 1.1097(7) 1.2537(7) 0.3589(6) 0.032(3) Uani 1 1 d . . .
H28A H 1.1166 1.3081 0.3761 0.047 Uiso 1 1 calc R . .
H28B H 1.0906 1.2581 0.3166 0.047 Uiso 1 1 calc R . .
H28C H 1.1622 1.2250 0.3598 0.047 Uiso 1 1 calc R . .
C29 C 0.9092(7) 1.2697(7) 0.3485(6) 0.034(3) Uani 1 1 d . . .
H29A H 0.9033 1.3223 0.3689 0.051 Uiso 1 1 calc R . .
H29B H 0.8548 1.2476 0.3393 0.051 Uiso 1 1 calc R . .
H29C H 0.9399 1.2768 0.3105 0.051 Uiso 1 1 calc R . .
C30 C 0.8276(8) 1.1570(7) 0.4530(7) 0.048(4) Uani 1 1 d . . .
H30A H 0.8098 1.2025 0.4786 0.072 Uiso 1 1 calc R . .
H30B H 0.8169 1.1058 0.4742 0.072 Uiso 1 1 calc R . .
H30C H 0.7974 1.1579 0.4144 0.072 Uiso 1 1 calc R . .
C31 C 1.1013(7) 1.0177(7) 0.2766(6) 0.023(3) Uani 1 1 d . . .
C32 C 1.1507(6) 1.0087(8) 0.3287(6) 0.024(3) Uani 1 1 d . . .
C33 C 1.1232(7) 0.9413(8) 0.3620(7) 0.036(3) Uani 1 1 d . . .
C34 C 1.0544(8) 0.9046(7) 0.3313(7) 0.034(3) Uani 1 1 d . . .
C35 C 1.0393(9) 0.9526(9) 0.2764(7) 0.040(4) Uani 1 1 d . . .
C36 C 1.1210(8) 1.0669(8) 0.2173(7) 0.046(4) Uani 1 1 d . . .
H36A H 1.1608 1.0369 0.1926 0.069 Uiso 1 1 calc R . .
H36B H 1.1440 1.1198 0.2285 0.069 Uiso 1 1 calc R . .
H36C H 1.0706 1.0749 0.1938 0.069 Uiso 1 1 calc R . .
C37 C 1.2312(8) 1.0535(8) 0.3441(7) 0.049(4) Uani 1 1 d . . .
H37A H 1.2771 1.0262 0.3239 0.073 Uiso 1 1 calc R . .
H37B H 1.2398 1.0529 0.3884 0.073 Uiso 1 1 calc R . .
H37C H 1.2278 1.1097 0.3299 0.073 Uiso 1 1 calc R . .
C38 C 1.1727(9) 0.8931(10) 0.4134(6) 0.059(5) Uani 1 1 d . . .
H38A H 1.2129 0.8573 0.3940 0.089 Uiso 1 1 calc R . .
H38B H 1.1345 0.8606 0.4377 0.089 Uiso 1 1 calc R . .
H38C H 1.2010 0.9318 0.4399 0.089 Uiso 1 1 calc R . .
C39 C 1.0162(9) 0.8212(7) 0.3462(9) 0.059(5) Uani 1 1 d . . .
H39A H 1.0480 0.7783 0.3264 0.088 Uiso 1 1 calc R . .
H39B H 0.9596 0.8196 0.3313 0.088 Uiso 1 1 calc R . .
H39C H 1.0166 0.8127 0.3905 0.088 Uiso 1 1 calc R . .
C40 C 0.9824(8) 0.9293(9) 0.2241(8) 0.053(5) Uani 1 1 d . . .
H40A H 1.0110 0.8926 0.1962 0.079 Uiso 1 1 calc R . .
H40B H 0.9656 0.9782 0.2021 0.079 Uiso 1 1 calc R . .
H40C H 0.9338 0.9020 0.2405 0.079 Uiso 1 1 calc R . .
C41 C 1.0240(8) 0.9397(7) 0.4989(7) 0.031(3) Uani 1 1 d . . .
H41A H 1.0752 0.9666 0.4954 0.037 Uiso 1 1 calc R . .
C42 C 1.0133(9) 0.8883(8) 0.5490(7) 0.046(4) Uani 1 1 d . . .
H42A H 1.0548 0.8795 0.5786 0.055 Uiso 1 1 calc R . .
C43 C 0.9329(12) 0.8492(8) 0.5520(7) 0.061(5) Uani 1 1 d . . .
H43A H 0.9212 0.8132 0.5847 0.073 Uiso 1 1 calc R . .
C44 C 0.8707(10) 0.8640(7) 0.5063(7) 0.045(4) Uani 1 1 d . . .
H44A H 0.8179 0.8402 0.5084 0.054 Uiso 1 1 calc R . .
C45 C 0.8945(8) 0.9177(7) 0.4571(7) 0.032(3) Uani 1 1 d . . .
C46 C 0.8352(7) 0.9361(7) 0.4081(7) 0.033(3) Uani 1 1 d . . .
C47 C 0.7546(8) 0.9002(9) 0.4034(8) 0.058(5) Uani 1 1 d . . .
H47A H 0.7377 0.8602 0.4320 0.069 Uiso 1 1 calc R . .
C48 C 0.7028(9) 0.9238(10) 0.3579(8) 0.055(5) Uani 1 1 d . . .
H48A H 0.6496 0.9009 0.3554 0.066 Uiso 1 1 calc R . .
C49 C 0.7278(8) 0.9829(9) 0.3139(8) 0.050(4) Uani 1 1 d . . .
H49A H 0.6917 0.9990 0.2822 0.060 Uiso 1 1 calc R . .
C50 C 0.8058(7) 1.0165(8) 0.3181(7) 0.035(3) Uani 1 1 d . . .
C51 C 0.8404(7) 1.0789(7) 0.2757(6) 0.026(3) Uani 1 1 d . . .
C52 C 0.7899(9) 1.1134(8) 0.2302(8) 0.049(4) Uani 1 1 d . . .
H52A H 0.7336 1.0997 0.2272 0.059 Uiso 1 1 calc R . .
C53 C 0.8253(9) 1.1678(8) 0.1901(7) 0.049(4) Uani 1 1 d . . .
H53A H 0.7925 1.1896 0.1584 0.059 Uiso 1 1 calc R . .
C54 C 0.9026(8) 1.1908(7) 0.1937(6) 0.036(3) Uani 1 1 d . . .
H54A H 0.9248 1.2287 0.1655 0.043 Uiso 1 1 calc R . .
C55 C 0.9515(8) 1.1576(8) 0.2408(7) 0.038(3) Uani 1 1 d . . .
H55A H 1.0072 1.1735 0.2435 0.046 Uiso 1 1 calc R . .
O O 0.8097(6) 0.1865(6) 0.6802(6) 0.078(3) Uiso 1 1 d . . .
C58 C 0.6974(8) 0.2200(8) 0.7650(7) 0.045(4) Uiso 1 1 d . . .
H58A H 0.7273 0.2456 0.7992 0.054 Uiso 1 1 calc R . .
H58B H 0.6417 0.2036 0.7778 0.054 Uiso 1 1 calc R . .
C59 C 0.7458(9) 0.1515(9) 0.7335(8) 0.059(4) Uiso 1 1 d . . .
H59A H 0.7068 0.1131 0.7145 0.071 Uiso 1 1 calc R . .
H59B H 0.7776 0.1214 0.7646 0.071 Uiso 1 1 calc R . .
C56 C 0.7693(8) 0.2538(8) 0.6630(8) 0.055(4) Uiso 1 1 d . . .
H56A H 0.7510 0.2464 0.6203 0.066 Uiso 1 1 calc R . .
H56B H 0.8084 0.2998 0.6634 0.066 Uiso 1 1 calc R . .
C57 C 0.6988(11) 0.2763(11) 0.6994(10) 0.091(6) Uiso 1 1 d . . .
H57A H 0.6480 0.2665 0.6758 0.109 Uiso 1 1 calc R . .
H57B H 0.7014 0.3347 0.7096 0.109 Uiso 1 1 calc R . .

loop_
_atom_site_aniso_label
_atom_site_aniso_U_11
_atom_site_aniso_U_22
_atom_site_aniso_U_33
_atom_site_aniso_U_23
_atom_site_aniso_U_13
_atom_site_aniso_U_12
Yb1 0.0282(3) 0.0179(2) 0.0192(4) -0.0024(2) 0.0006(3) 0.0009(2)
I1 0.0417(4) 0.0423(5) 0.0384(6) -0.0049(5) 0.0026(4) 0.0019(4)
N1 0.039(5) 0.017(5) 0.027(7) 0.001(5) 0.009(5) -0.002(4)
C1 0.036(7) 0.006(5) 0.077(13) -0.001(6) 0.015(7) 0.002(5)
Yb2 0.0256(2) 0.0179(2) 0.0177(3) 0.0014(2) 0.0007(2) -0.0002(2)
I2 0.0343(4) 0.0185(3) 0.0347(5) -0.0024(4) 0.0067(4) -0.0002(3)
N2 0.028(5) 0.011(4) 0.038(8) 0.001(5) 0.005(5) 0.002(4)
C2 0.031(6) 0.017(6) 0.042(10) 0.010(5) -0.001(6) 0.004(5)
C3 0.034(7) 0.031(7) 0.029(10) -0.005(6) 0.004(6) 0.009(6)
N3 0.025(5) 0.020(5) 0.033(7) 0.000(5) -0.008(5) 0.002(4)
C4 0.043(8) 0.041(8) 0.038(11) -0.015(7) -0.010(7) 0.011(6)
C5 0.037(7) 0.035(7) 0.029(10) 0.016(7) 0.001(7) 0.000(6)
C6 0.059(9) 0.038(9) 0.13(2) 0.056(11) -0.009(10) -0.005(7)
C7 0.055(8) 0.051(9) 0.029(10) -0.009(7) 0.009(7) 0.007(7)
C8 0.033(6) 0.057(9) 0.041(11) 0.003(8) 0.020(7) 0.010(6)
C9 0.069(10) 0.050(9) 0.022(10) -0.018(7) -0.017(7) 0.000(8)
C10 0.099(13) 0.060(10) 0.029(11) 0.011(8) 0.004(10) 0.032(9)
C11 0.055(8) 0.031(7) 0.024(9) 0.013(6) -0.032(7) -0.020(6)
C12 0.060(8) 0.021(7) 0.028(9) -0.002(6) 0.008(7) -0.014(6)
C13 0.042(7) 0.019(6) 0.045(11) -0.013(6) 0.001(7) -0.011(5)
C14 0.031(6) 0.042(8) 0.022(9) -0.007(6) -0.007(6) -0.003(6)
C15 0.033(6) 0.035(6) 0.010(7) -0.012(6) -0.004(6) 0.006(5)
C16 0.054(8) 0.035(7) 0.030(9) 0.002(6) -0.012(7) -0.001(6)
C17 0.061(9) 0.031(7) 0.040(11) -0.017(6) 0.019(8) -0.017(7)
C18 0.045(7) 0.034(7) 0.023(9) 0.007(6) 0.005(6) -0.007(6)
C19 0.030(6) 0.043(8) 0.051(12) -0.020(7) -0.001(6) -0.001(6)
C20 0.052(7) 0.017(6) 0.047(10) -0.006(7) -0.017(7) 0.002(5)
C21 0.065(9) 0.021(6) 0.028(9) 0.002(6) -0.012(7) -0.014(6)
C22 0.041(7) 0.017(6) 0.033(9) -0.006(6) -0.006(6) 0.001(5)
C23 0.025(6) 0.012(5) 0.027(8) 0.003(5) -0.001(5) -0.003(5)
C24 0.025(6) 0.018(6) 0.028(8) -0.002(5) 0.000(5) -0.005(5)
C25 0.024(6) 0.016(6) 0.046(10) -0.007(6) 0.015(6) -0.001(5)
C26 0.102(11) 0.026(7) 0.044(12) 0.008(7) 0.021(9) -0.016(7)
C27 0.057(8) 0.028(7) 0.053(11) -0.014(7) -0.029(8) 0.000(6)
C28 0.033(6) 0.031(6) 0.031(9) 0.002(6) -0.009(6) -0.002(5)
C29 0.037(7) 0.034(7) 0.031(9) -0.008(6) -0.009(6) 0.018(6)
C30 0.073(9) 0.013(6) 0.058(12) -0.009(6) 0.027(8) -0.007(6)
C31 0.031(6) 0.026(6) 0.013(7) 0.010(5) 0.014(6) 0.003(5)
C32 0.017(6) 0.038(7) 0.017(8) 0.000(6) 0.006(5) -0.002(5)
C33 0.031(6) 0.043(8) 0.034(10) -0.012(7) 0.006(7) 0.013(6)
C34 0.050(8) 0.018(6) 0.033(10) 0.009(6) 0.012(7) 0.000(6)
C35 0.042(8) 0.064(10) 0.014(9) -0.006(7) -0.008(7) 0.018(7)
C36 0.056(9) 0.049(9) 0.032(10) 0.024(7) 0.016(7) 0.013(7)
C37 0.045(8) 0.074(11) 0.028(10) -0.009(8) 0.009(7) -0.011(7)
C38 0.059(9) 0.105(13) 0.014(9) 0.001(9) -0.013(7) 0.045(9)
C39 0.078(11) 0.012(6) 0.087(15) -0.013(7) 0.036(9) -0.004(7)
C40 0.035(8) 0.060(10) 0.063(14) -0.037(9) -0.012(7) 0.007(7)
C41 0.043(7) 0.013(6) 0.037(10) 0.000(6) 0.010(7) 0.008(5)
C42 0.081(11) 0.024(7) 0.033(10) 0.016(6) 0.024(8) 0.018(7)
C43 0.135(15) 0.028(8) 0.020(9) -0.001(6) 0.040(10) 0.033(9)
C44 0.083(10) 0.015(6) 0.037(11) 0.011(6) 0.027(8) 0.001(7)
C45 0.057(8) 0.014(6) 0.025(9) 0.001(5) 0.019(7) 0.014(6)
C46 0.035(7) 0.027(7) 0.036(10) -0.015(6) 0.011(6) -0.005(6)
C47 0.052(9) 0.051(9) 0.070(15) -0.027(9) 0.036(9) -0.030(8)
C48 0.036(8) 0.088(12) 0.041(12) -0.009(9) 0.016(8) -0.028(8)
C49 0.030(7) 0.061(10) 0.058(12) -0.012(9) -0.015(7) -0.011(7)
C50 0.031(7) 0.042(8) 0.031(9) -0.015(7) -0.003(6) -0.003(6)
C51 0.032(6) 0.039(7) 0.008(7) -0.010(6) -0.009(5) 0.011(6)
C52 0.058(9) 0.043(8) 0.045(11) -0.014(8) -0.038(8) 0.005(7)
C53 0.063(9) 0.051(9) 0.034(11) -0.007(8) -0.028(8) 0.015(8)
C54 0.062(9) 0.037(7) 0.008(8) 0.012(6) 0.003(6) 0.020(7)
C55 0.055(8) 0.033(8) 0.026(9) 0.000(6) 0.006(7) 0.007(7)

loop_
_atom_type_symbol
_atom_type_description
_atom_type_scat_dispersion_real
_atom_type_scat_dispersion_imag
_atom_type_scat_source
C C 0.0033 0.0016 'International Tables Vol C Tables 4.2.6.8 and 6.1.1.4'
H H 0.0000 0.0000 'International Tables Vol C Tables 4.2.6.8 and 6.1.1.4'
N N 0.0061 0.0033 'International Tables Vol C Tables 4.2.6.8 and 6.1.1.4'
I I -0.4742 1.8119 'International Tables Vol C Tables 4.2.6.8 and 6.1.1.4'
Yb Yb -0.3850 5.5486 'International Tables Vol C Tables 4.2.6.8 and 6.1.1.4'
O O 0.0106 0.0060 'International Tables Vol C Tables 4.2.6.8 and 6.1.1.4'

loop_
_geom_angle_atom_site_label_1
_geom_angle_atom_site_label_2
_geom_angle_atom_site_label_3
_geom_angle
_geom_angle_site_symmetry_1
_geom_angle_site_symmetry_3
_geom_angle_publ_flag
C13 Yb1 C12 32.0(4) . . ?
C13 Yb1 C4 135.2(4) . . ?
C12 Yb1 C4 142.2(4) . . ?
C13 Yb1 C3 116.9(4) . . ?
C12 Yb1 C3 111.9(4) . . ?
C4 Yb1 C3 31.1(4) . . ?
C13 Yb1 C14 30.5(4) . . ?
C12 Yb1 C14 51.9(4) . . ?
C4 Yb1 C14 144.5(4) . . ?
C3 Yb1 C14 143.5(4) . . ?
C13 Yb1 C1 84.9(4) . . ?
C12 Yb1 C1 105.5(4) . . ?
C4 Yb1 C1 51.0(4) . . ?
C3 Yb1 C1 51.4(4) . . ?
C14 Yb1 C1 97.7(4) . . ?
C13 Yb1 C2 87.7(4) . . ?
C12 Yb1 C2 93.1(4) . . ?
C4 Yb1 C2 50.9(4) . . ?
C3 Yb1 C2 31.0(3) . . ?
C14 Yb1 C2 112.5(4) . . ?
C1 Yb1 C2 31.0(4) . . ?
C13 Yb1 C11 51.3(4) . . ?
C12 Yb1 C11 31.4(4) . . ?
C4 Yb1 C11 163.0(4) . . ?
C3 Yb1 C11 134.8(4) . . ?
C14 Yb1 C11 50.9(4) . . ?
C1 Yb1 C11 135.1(4) . . ?
C2 Yb1 C11 123.8(4) . . ?
C13 Yb1 C5 112.2(4) . . ?
C12 Yb1 C5 136.4(4) . . ?
C4 Yb1 C5 30.9(4) . . ?
C3 Yb1 C5 51.5(4) . . ?
C14 Yb1 C5 113.7(4) . . ?
C1 Yb1 C5 31.0(4) . . ?
C2 Yb1 C5 51.1(4) . . ?
C11 Yb1 C5 163.1(4) . . ?
C13 Yb1 C15 51.8(3) . . ?
C12 Yb1 C15 52.7(4) . . ?
C4 Yb1 C15 164.2(4) . . ?
C3 Yb1 C15 164.6(4) . . ?
C14 Yb1 C15 31.3(4) . . ?
C1 Yb1 C15 128.9(4) . . ?
C2 Yb1 C15 139.5(3) . . ?
C11 Yb1 C15 31.3(4) . . ?
C5 Yb1 C15 138.9(4) . . ?
C13 Yb1 I1 119.4(3) . . ?
C12 Yb1 I1 132.8(3) . . ?
C4 Yb1 I1 84.9(3) . . ?
C3 Yb1 I1 115.2(3) . . ?
C14 Yb1 I1 89.3(3) . . ?
C1 Yb1 I1 105.3(3) . . ?
C2 Yb1 I1 130.0(3) . . ?
C11 Yb1 I1 105.1(3) . . ?
C5 Yb1 I1 79.1(3) . . ?
C15 Yb1 I1 80.1(3) . . ?
C13 Yb1 I2 126.7(3) . . ?
C12 Yb1 I2 95.0(3) . . ?
C4 Yb1 I2 86.7(3) . . ?
C3 Yb1 I2 80.7(3) . . ?
C14 Yb1 I2 128.4(3) . . ?
C1 Yb1 I2 131.9(3) . . ?
C2 Yb1 I2 107.0(2) . . ?
C11 Yb1 I2 79.8(3) . . ?
C5 Yb1 I2 116.8(3) . . ?
C15 Yb1 I2 98.2(3) . . ?
I1 Yb1 I2 90.01(3) . . ?
C45 N1 C41 120.0(12) . . ?
C45 N1 Yb2 120.2(9) . . ?
C41 N1 Yb2 119.7(8) . . ?
C2 C1 C5 108.6(10) . . ?
C2 C1 C6 125.0(12) . . ?
C5 C1 C6 124.1(14) . . ?
C2 C1 Yb1 75.4(7) . . ?
C5 C1 Yb1 75.6(7) . . ?
C6 C1 Yb1 129.1(9) . . ?
N3 Yb2 N2 66.4(3) . . ?
N3 Yb2 N1 132.8(3) . . ?
N2 Yb2 N1 66.4(4) . . ?
N3 Yb2 C31 78.4(4) . . ?
N2 Yb2 C31 116.3(4) . . ?
N1 Yb2 C31 124.4(3) . . ?
N3 Yb2 C35 74.6(4) . . ?
N2 Yb2 C35 86.9(4) . . ?
N1 Yb2 C35 103.4(4) . . ?
C31 Yb2 C35 31.6(4) . . ?
N3 Yb2 C23 89.6(3) . . ?
N2 Yb2 C23 128.7(3) . . ?
N1 Yb2 C23 119.9(4) . . ?
C31 Yb2 C23 100.8(4) . . ?
C35 Yb2 C23 131.4(4) . . ?
N3 Yb2 C33 124.3(4) . . ?
N2 Yb2 C33 115.0(3) . . ?
N1 Yb2 C33 77.5(4) . . ?
C31 Yb2 C33 49.9(4) . . ?
C35 Yb2 C33 50.9(4) . . ?
C23 Yb2 C33 116.0(4) . . ?
N3 Yb2 C34 103.1(4) . . ?
N2 Yb2 C34 86.6(3) . . ?
N1 Yb2 C34 74.7(4) . . ?
C31 Yb2 C34 51.3(4) . . ?
C35 Yb2 C34 31.3(4) . . ?
C23 Yb2 C34 144.4(3) . . ?
C33 Yb2 C34 30.8(4) . . ?
N3 Yb2 C32 107.6(4) . . ?
N2 Yb2 C32 135.7(3) . . ?
N1 Yb2 C32 106.2(4) . . ?
C31 Yb2 C32 30.1(4) . . ?
C35 Yb2 C32 51.1(4) . . ?
C23 Yb2 C32 93.8(3) . . ?
C33 Yb2 C32 29.9(4) . . ?
C34 Yb2 C32 50.7(4) . . ?
N3 Yb2 C22 120.0(3) . . ?
N2 Yb2 C22 129.7(4) . . ?
N1 Yb2 C22 90.2(4) . . ?
C31 Yb2 C22 113.7(4) . . ?
C35 Yb2 C22 143.2(4) . . ?
C23 Yb2 C22 31.8(4) . . ?
C33 Yb2 C22 101.0(4) . . ?
C34 Yb2 C22 131.2(4) . . ?
C32 Yb2 C22 92.4(4) . . ?
N3 Yb2 C25 86.9(4) . . ?
N2 Yb2 C25 81.5(3) . . ?
N1 Yb2 C25 85.7(3) . . ?
C31 Yb2 C25 148.8(4) . . ?
C35 Yb2 C25 161.0(4) . . ?
C23 Yb2 C25 51.2(3) . . ?
C33 Yb2 C25 148.1(4) . . ?
C34 Yb2 C25 159.9(4) . . ?
C32 Yb2 C25 142.7(3) . . ?
C22 Yb2 C25 51.6(4) . . ?
N3 Yb2 C24 70.2(3) . . ?
N2 Yb2 C24 97.7(3) . . ?
N1 Yb2 C24 115.8(4) . . ?
C31 Yb2 C24 118.4(4) . . ?
C35 Yb2 C24 139.0(4) . . ?
C23 Yb2 C24 31.2(3) . . ?
C33 Yb2 C24 147.2(4) . . ?
C34 Yb2 C24 169.5(4) . . ?
C32 Yb2 C24 122.4(3) . . ?
C22 Yb2 C24 51.9(4) . . ?
C25 Yb2 C24 30.5(4) . . ?
C46 N2 C50 119.9(10) . . ?
C46 N2 Yb2 119.2(8) . . ?
C50 N2 Yb2 120.9(8) . . ?
C3 C2 C1 108.0(11) . . ?
C3 C2 C7 122.5(11) . . ?
C1 C2 C7 128.6(10) . . ?
C3 C2 Yb1 73.4(6) . . ?
C1 C2 Yb1 73.6(6) . . ?
C7 C2 Yb1 127.4(9) . . ?
C4 C3 C2 106.9(11) . . ?
C4 C3 C8 127.1(12) . . ?
C2 C3 C8 125.3(12) . . ?
C4 C3 Yb1 73.3(7) . . ?
C2 C3 Yb1 75.6(7) . . ?
C8 C3 Yb1 123.8(9) . . ?
C51 N3 C55 115.4(11) . . ?
C51 N3 Yb2 121.0(8) . . ?
C55 N3 Yb2 123.5(8) . . ?
C3 C4 C5 110.2(12) . . ?
C3 C4 C9 127.6(13) . . ?
C5 C4 C9 122.0(13) . . ?
C3 C4 Yb1 75.6(8) . . ?
C5 C4 Yb1 77.0(8) . . ?
C9 C4 Yb1 119.3(9) . . ?
C4 C5 C1 106.2(12) . . ?
C4 C5 C10 124.5(14) . . ?
C1 C5 C10 128.9(13) . . ?
C4 C5 Yb1 72.1(8) . . ?
C1 C5 Yb1 73.4(8) . . ?
C10 C5 Yb1 124.8(9) . . ?
C12 C11 C15 109.6(11) . . ?
C12 C11 C16 122.4(13) . . ?
C15 C11 C16 127.4(12) . . ?
C12 C11 Yb1 71.4(7) . . ?
C15 C11 Yb1 74.8(7) . . ?
C16 C11 Yb1 127.3(8) . . ?
C13 C12 C11 105.8(11) . . ?
C13 C12 C17 127.8(11) . . ?
C11 C12 C17 125.6(12) . . ?
C13 C12 Yb1 73.6(8) . . ?
C11 C12 Yb1 77.2(7) . . ?
C17 C12 Yb1 122.2(9) . . ?
C14 C13 C12 109.7(11) . . ?
C14 C13 C18 124.0(11) . . ?
C12 C13 C18 123.9(11) . . ?
C14 C13 Yb1 77.1(7) . . ?
C12 C13 Yb1 74.4(7) . . ?
C18 C13 Yb1 129.2(9) . . ?
C13 C14 C15 109.8(11) . . ?
C13 C14 C19 126.9(12) . . ?
C15 C14 C19 123.2(11) . . ?
C13 C14 Yb1 72.5(7) . . ?
C15 C14 Yb1 75.8(6) . . ?
C19 C14 Yb1 117.7(8) . . ?
C14 C15 C11 104.9(9) . . ?
C14 C15 C20 127.6(11) . . ?
C11 C15 C20 126.3(12) . . ?
C14 C15 Yb1 72.8(6) . . ?
C11 C15 Yb1 73.9(6) . . ?
C20 C15 Yb1 127.6(8) . . ?
C25 C21 C22 110.5(12) . . ?
C25 C21 C26 127.8(13) . . ?
C22 C21 C26 120.2(12) . . ?
C25 C21 Yb2 74.6(8) . . ?
C22 C21 Yb2 73.3(7) . . ?
C26 C21 Yb2 130.2(8) . . ?
C23 C22 C21 104.3(10) . . ?
C23 C22 C27 127.0(11) . . ?
C21 C22 C27 128.2(13) . . ?
C23 C22 Yb2 73.3(6) . . ?
C21 C22 Yb2 75.2(7) . . ?
C27 C22 Yb2 122.4(8) . . ?
C24 C23 C22 108.3(10) . . ?
C24 C23 C28 126.1(10) . . ?
C22 C23 C28 124.8(10) . . ?
C24 C23 Yb2 76.1(6) . . ?
C22 C23 Yb2 74.9(6) . . ?
C28 C23 Yb2 123.0(8) . . ?
C25 C24 C23 107.8(11) . . ?
C25 C24 C29 125.3(10) . . ?
C23 C24 C29 125.4(10) . . ?
C25 C24 Yb2 74.3(6) . . ?
C23 C24 Yb2 72.7(6) . . ?
C29 C24 Yb2 129.4(8) . . ?
C21 C25 C24 109.0(10) . . ?
C21 C25 C30 125.2(13) . . ?
C24 C25 C30 125.5(12) . . ?
C21 C25 Yb2 75.7(7) . . ?
C24 C25 Yb2 75.2(7) . . ?
C30 C25 Yb2 121.0(7) . . ?
C32 C31 C35 108.6(11) . . ?
C32 C31 C36 127.7(11) . . ?
C35 C31 C36 121.0(12) . . ?
C32 C31 Yb2 75.6(7) . . ?
C35 C31 Yb2 74.3(7) . . ?
C36 C31 Yb2 130.9(8) . . ?
C33 C32 C31 108.9(11) . . ?
C33 C32 C37 122.5(12) . . ?
C31 C32 C37 127.9(12) . . ?
C33 C32 Yb2 74.8(7) . . ?
C31 C32 Yb2 74.3(6) . . ?
C37 C32 Yb2 125.0(8) . . ?
C32 C33 C34 109.8(13) . . ?
C32 C33 C38 126.8(12) . . ?
C34 C33 C38 120.9(13) . . ?
C32 C33 Yb2 75.3(7) . . ?
C34 C33 Yb2 74.7(7) . . ?
C38 C33 Yb2 131.1(9) . . ?
C33 C34 C35 106.7(11) . . ?
C33 C34 C39 126.1(13) . . ?
C35 C34 C39 126.1(14) . . ?
C33 C34 Yb2 74.5(7) . . ?
C35 C34 Yb2 74.1(7) . . ?
C39 C34 Yb2 126.3(8) . . ?
C34 C35 C31 106.0(12) . . ?
C34 C35 C40 125.8(14) . . ?
C31 C35 C40 127.2(14) . . ?
C34 C35 Yb2 74.7(8) . . ?
C31 C35 Yb2 74.0(7) . . ?
C40 C35 Yb2 125.5(9) . . ?
N1 C41 C42 125.6(13) . . ?
C41 C42 C43 114.4(14) . . ?
C44 C43 C42 121.6(13) . . ?
C43 C44 C45 115.6(14) . . ?
N1 C45 C44 122.7(14) . . ?
N1 C45 C46 117.8(11) . . ?
C44 C45 C46 119.4(13) . . ?
N2 C46 C47 119.3(13) . . ?
N2 C46 C45 116.4(11) . . ?
C47 C46 C45 124.4(13) . . ?
C48 C47 C46 119.9(15) . . ?
C47 C48 C49 120.8(13) . . ?
C50 C49 C48 119.1(15) . . ?
C49 C50 N2 121.0(13) . . ?
C49 C50 C51 125.3(13) . . ?
N2 C50 C51 113.8(10) . . ?
N3 C51 C52 122.7(13) . . ?
N3 C51 C50 117.6(11) . . ?
C52 C51 C50 119.7(12) . . ?
C53 C52 C51 117.7(13) . . ?
C54 C53 C52 123.3(14) . . ?
C53 C54 C55 118.1(13) . . ?
C54 C55 N3 122.7(12) . . ?
C56 O C59 100.0(11) . . ?
C59 C58 C57 90.8(12) . . ?
C58 C59 O 112.4(11) . . ?
O C56 C57 116.5(16) . . ?
C56 C57 C58 109.6(14) . . ?

loop_
_geom_bond_atom_site_label_1
_geom_bond_atom_site_label_2
_geom_bond_distance
_geom_bond_site_symmetry_2
_geom_bond_publ_flag
Yb1 C13 2.589(12) . ?
Yb1 C12 2.598(14) . ?
Yb1 C4 2.615(13) . ?
Yb1 C3 2.644(12) . ?
Yb1 C14 2.646(11) . ?
Yb1 C1 2.650(13) . ?
Yb1 C2 2.673(10) . ?
Yb1 C11 2.673(12) . ?
Yb1 C5 2.678(14) . ?
Yb1 C15 2.685(11) . ?
Yb1 I1 2.9799(11) . ?
Yb1 I2 2.9992(9) . ?
N1 C45 1.311(15) . ?
N1 C41 1.328(17) . ?
N1 Yb2 2.445(10) . ?
C1 C2 1.420(17) . ?
C1 C5 1.423(19) . ?
C1 C6 1.549(17) . ?
Yb2 N3 2.397(9) . ?
Yb2 N2 2.432(9) . ?
Yb2 C31 2.649(11) . ?
Yb2 C35 2.653(14) . ?
Yb2 C23 2.658(10) . ?
Yb2 C33 2.659(11) . ?
Yb2 C34 2.661(12) . ?
Yb2 C32 2.665(11) . ?
Yb2 C22 2.678(12) . ?
Yb2 C25 2.689(11) . ?
Yb2 C24 2.701(11) . ?
N2 C46 1.370(16) . ?
N2 C50 1.374(16) . ?
C2 C3 1.420(16) . ?
C2 C7 1.536(17) . ?
C3 C4 1.409(18) . ?
C3 C8 1.519(17) . ?
N3 C51 1.346(13) . ?
N3 C55 1.388(16) . ?
C4 C5 1.412(17) . ?
C4 C9 1.513(17) . ?
C5 C10 1.44(2) . ?
C11 C12 1.430(17) . ?
C11 C15 1.444(18) . ?
C11 C16 1.476(17) . ?
C12 C13 1.430(18) . ?
C12 C17 1.492(18) . ?
C13 C14 1.377(17) . ?
C13 C18 1.552(15) . ?
C14 C15 1.439(16) . ?
C14 C19 1.542(17) . ?
C15 C20 1.456(14) . ?
C21 C25 1.380(17) . ?
C21 C22 1.461(17) . ?
C21 C26 1.50(2) . ?
C22 C23 1.461(17) . ?
C22 C27 1.473(16) . ?
C23 C24 1.442(14) . ?
C23 C28 1.531(15) . ?
C24 C25 1.416(17) . ?
C24 C29 1.515(16) . ?
C25 C30 1.501(16) . ?
C31 C32 1.378(16) . ?
C31 C35 1.446(18) . ?
C31 C36 1.533(16) . ?
C32 C33 1.374(17) . ?
C32 C37 1.514(16) . ?
C33 C34 1.415(17) . ?
C33 C38 1.565(19) . ?
C34 C35 1.432(19) . ?
C34 C39 1.513(15) . ?
C35 C40 1.49(2) . ?
C41 C42 1.369(17) . ?
C42 C43 1.44(2) . ?
C43 C44 1.42(2) . ?
C44 C45 1.419(17) . ?
C45 C46 1.447(18) . ?
C46 C47 1.417(17) . ?
C47 C48 1.34(2) . ?
C48 C49 1.40(2) . ?
C49 C50 1.364(16) . ?
C50 C51 1.466(18) . ?
C51 C52 1.386(17) . ?
C52 C53 1.35(2) . ?
C53 C54 1.294(17) . ?
C54 C55 1.386(18) . ?
O C56 1.317(15) . ?
O C59 1.637(18) . ?
C58 C59 1.509(19) . ?
C58 C57 1.68(2) . ?
C56 C57 1.42(2) . ?
